data_7703699
loop_
_publ_author_name
'Han, Seong Ho'
'Agbenyeke, Raphael Edem'
'Lee, Ga Yeon'
'Park, Bo Keun'
'Kim, Chang Gyoun'
'Lee, Young Kuk'
'Son, Seung Uk'
'Chung, Taek-Mo'

_publ_section_title
;
 Synthesis and characterization of novel zinc precursors for ZnO thin film
 deposition by atomic layer deposition.
;
_journal_issue 14
_journal_name_full 'Dalton transactions (Cambridge, England : 2003)'
_journal_page_first 4306
_journal_page_last 4314
_journal_paper_doi 10.1039/c9dt04644e
_journal_volume 49
_journal_year 2020
_chemical_absolute_configuration ad
_chemical_formula_moiety 'C14 H23 Cl Ir N2 O2, Cl'
_chemical_formula_sum 'C14 H23 Cl2 Ir N2 O2'
_chemical_formula_weight 514.47
_space_group_crystal_system orthorhombic
_space_group_IT_number 19
_space_group_name_Hall 'P 2ac 2ab'
_space_group_name_H-M_alt 'P 21 21 21'
_atom_sites_solution_hydrogens geom
_atom_sites_solution_primary direct
_atom_sites_solution_secondary difmap
_audit_block_doi 10.5517/ccdc.csd.cc236wy5
_audit_update_record
;
2019-07-25 deposited with the CCDC.	2020-03-05 downloaded from the CCDC.
;
_cell_angle_alpha 90.0000
_cell_angle_beta 90.0000
_cell_angle_gamma 90.0000
_cell_formula_units_Z 4
_cell_length_a 11.0144(16)
_cell_length_b 11.8183(17)
_cell_length_c 13.2158(19)
_cell_measurement_reflns_used 6747
_cell_measurement_temperature 93
_cell_measurement_theta_max 27.48
_cell_measurement_theta_min 3.53
_cell_volume 1720.3(4)
_computing_cell_refinement CrystalClear
_computing_data_collection 'CrystalClear (Rigaku Inc., 2008)'
_computing_data_reduction CrystalClear
_computing_molecular_graphics 'CrystalStructure 4.3'
_computing_publication_material 'CrystalStructure 4.3 (Rigaku, 2018)'
_computing_structure_refinement 'SHELXL Version 2014/7 (Sheldrick, 2008)'
_computing_structure_solution 'SIR92 (Altomare, et al., 1994)'
_diffrn_ambient_temperature 93
_diffrn_detector_area_resol_mean 7.111
_diffrn_measured_fraction_theta_full 0.970
_diffrn_measured_fraction_theta_max 0.972
_diffrn_measurement_device_type 'Rigaku Saturn724'
_diffrn_measurement_method \w
_diffrn_radiation_type 'Mo K\a'
_diffrn_radiation_wavelength 0.71075
_diffrn_reflns_av_R_equivalents 0.0517
_diffrn_reflns_av_unetI/netI 0.0346
_diffrn_reflns_Laue_measured_fraction_full 0.970
_diffrn_reflns_Laue_measured_fraction_max 0.972
_diffrn_reflns_limit_h_max 14
_diffrn_reflns_limit_h_min -14
_diffrn_reflns_limit_k_max 10
_diffrn_reflns_limit_k_min -15
_diffrn_reflns_limit_l_max 17
_diffrn_reflns_limit_l_min -16
_diffrn_reflns_number 9840
_diffrn_reflns_point_group_measured_fraction_full 0.940
_diffrn_reflns_point_group_measured_fraction_max 0.945
_diffrn_reflns_theta_full 25.242
_diffrn_reflns_theta_max 27.472
_diffrn_reflns_theta_min 3.913
_diffrn_standards_number 0
_exptl_absorpt_coefficient_mu 8.098
_exptl_absorpt_correction_T_max 0.378
_exptl_absorpt_correction_T_min 0.291
_exptl_absorpt_correction_type multi-scan
_exptl_absorpt_process_details 'REQAB (Rigaku, 1998)'
_exptl_crystal_colour red
_exptl_crystal_density_diffrn 1.986
_exptl_crystal_density_method 'not measured'
_exptl_crystal_description prism
_exptl_crystal_F_000 992.00
_exptl_crystal_recrystallization_method 'Re-crystallisation from solvent: methanol/diethyl ether'
_exptl_crystal_size_max 0.450
_exptl_crystal_size_mid 0.140
_exptl_crystal_size_min 0.120
_refine_diff_density_max 2.49
_refine_diff_density_min -1.36
_refine_ls_abs_structure_details
;
 Flack x determined using 1452 quotients [(I+)-(I-)]/[(I+)+(I-)]
 (Parsons, Flack and Wagner, Acta Cryst. B69 (2013) 249-259).
;
_refine_ls_abs_structure_Flack 0.278(14)
_refine_ls_extinction_method none
_refine_ls_goodness_of_fit_ref 1.074
_refine_ls_hydrogen_treatment mixed
_refine_ls_number_parameters 203
_refine_ls_number_reflns 3726
_refine_ls_number_restraints 4
_refine_ls_R_factor_all 0.0353
_refine_ls_R_factor_gt 0.0348
_refine_ls_shift/su_max 0.001
_refine_ls_structure_factor_coef Fsqd
_refine_ls_weighting_details 'w = 1/[\s^2^(Fo^2^)+(0.0649P)^2^] where P=(Fo^2^+2Fc^2^)/3'
_refine_ls_weighting_scheme calc
_refine_ls_wR_factor_gt 0.0865
_refine_ls_wR_factor_ref 0.0868
_reflns_Friedel_coverage 0.708
_reflns_Friedel_fraction_full 0.898
_reflns_Friedel_fraction_max 0.910
_reflns_number_gt 3605
_reflns_number_total 3726
_reflns_threshold_expression F^2^>2.0\s(F^2^)
_cod_data_source_file c9dt04644e1.cif
_cod_data_source_block compound1
_cod_depositor_comments 'Adding full bibliography for 7703699--7703705.cif.'
_cod_database_code 7703699

loop_
_space_group_symop_id
_space_group_symop_operation_xyz
1 +X,+Y,+Z
2 1/2-X,-Y,1/2+Z
3 1/2+X,1/2-Y,-Z
4 -X,1/2+Y,1/2-Z

loop_
_atom_site_label
_atom_site_type_symbol
_atom_site_fract_x
_atom_site_fract_y
_atom_site_fract_z
_atom_site_U_iso_or_equiv
_atom_site_adp_type
_atom_site_occupancy
_atom_site_site_symmetry_order
_atom_site_calc_flag
_atom_site_refinement_flags_posn
_atom_site_refinement_flags_adp
_atom_site_refinement_flags_occupancy
_atom_site_disorder_assembly
_atom_site_disorder_group
Ir1 Ir 0.36778(3) 0.65111(2) 0.30909(2) 0.00904(12) Uani 1 1 d . . . . .
Cl1 Cl 0.4030(2) 0.46167(17) 0.25384(15) 0.0161(4) Uani 1 1 d . . . . .
Cl2 Cl 0.3845(2) 0.93502(17) -0.00995(15) 0.0193(4) Uani 1 1 d . . . . .
O1 O 0.3415(6) 0.7157(6) 0.0922(5) 0.0178(13) Uani 1 1 d D . . . .
H1 H 0.353(8) 0.779(5) 0.065(7) 0.027 Uiso 1 1 d D U . . .
O2 O 0.6192(5) 0.6563(5) 0.4071(4) 0.0149(11) Uani 1 1 d D . . . .
H2 H 0.611(9) 0.588(4) 0.427(6) 0.022 Uiso 1 1 d D U . . .
N1 N 0.4249(7) 0.6975(6) 0.1677(5) 0.0121(14) Uani 1 1 d D . . . .
N2 N 0.5543(7) 0.6640(6) 0.3174(5) 0.0129(13) Uani 1 1 d D . . . .
C1 C 0.2446(9) 0.7876(7) 0.3364(7) 0.0152(17) Uani 1 1 d . . . . .
C2 C 0.3166(8) 0.7697(7) 0.4246(7) 0.0146(16) Uani 1 1 d . . . . .
C3 C 0.2932(8) 0.6564(8) 0.4618(6) 0.0157(16) Uani 1 1 d . . . . .
C4 C 0.2048(8) 0.6059(8) 0.3968(7) 0.0157(18) Uani 1 1 d . . . . .
C5 C 0.1756(8) 0.6847(7) 0.3184(7) 0.0153(17) Uani 1 1 d . . . . .
C6 C 0.2359(10) 0.8942(8) 0.2752(8) 0.023(2) Uani 1 1 d . . . . .
H3 H 0.1729 0.9432 0.3039 0.034 Uiso 1 1 calc R U . . .
H4 H 0.2149 0.8753 0.2051 0.034 Uiso 1 1 calc R U . . .
H5 H 0.3141 0.9336 0.2766 0.034 Uiso 1 1 calc R U . . .
C7 C 0.3997(9) 0.8552(9) 0.4720(7) 0.0240(19) Uani 1 1 d . . . . .
H6 H 0.4346 0.9034 0.4192 0.036 Uiso 1 1 calc R U . . .
H7 H 0.4651 0.8160 0.5081 0.036 Uiso 1 1 calc R U . . .
H8 H 0.3537 0.9020 0.5198 0.036 Uiso 1 1 calc R U . . .
C8 C 0.3442(10) 0.6033(9) 0.5565(7) 0.026(2) Uani 1 1 d . . . . .
H9 H 0.2873 0.6145 0.6126 0.038 Uiso 1 1 calc R U . . .
H10 H 0.4222 0.6388 0.5730 0.038 Uiso 1 1 calc R U . . .
H11 H 0.3564 0.5221 0.5453 0.038 Uiso 1 1 calc R U . . .
C9 C 0.1527(10) 0.4903(8) 0.4074(10) 0.031(2) Uani 1 1 d . . . . .
H12 H 0.2127 0.4404 0.4391 0.047 Uiso 1 1 calc R U . . .
H13 H 0.1314 0.4609 0.3404 0.047 Uiso 1 1 calc R U . . .
H14 H 0.0798 0.4936 0.4497 0.047 Uiso 1 1 calc R U . . .
C10 C 0.0818(10) 0.6696(10) 0.2338(9) 0.030(2) Uani 1 1 d . . . . .
H15 H 0.0074 0.7107 0.2513 0.045 Uiso 1 1 calc R U . . .
H16 H 0.0632 0.5890 0.2258 0.045 Uiso 1 1 calc R U . . .
H17 H 0.1147 0.6993 0.1703 0.045 Uiso 1 1 calc R U . . .
C11 C 0.5396(8) 0.7034(7) 0.1465(6) 0.0105(15) Uani 1 1 d . . . . .
C12 C 0.6158(8) 0.6848(6) 0.2365(6) 0.0089(15) Uani 1 1 d . . . . .
C13 C 0.5926(8) 0.7237(7) 0.0449(6) 0.0165(17) Uani 1 1 d . . . . .
H18 H 0.5314 0.7080 -0.0071 0.025 Uiso 1 1 calc R U . . .
H19 H 0.6626 0.6739 0.0349 0.025 Uiso 1 1 calc R U . . .
H20 H 0.6186 0.8028 0.0397 0.025 Uiso 1 1 calc R U . . .
C14 C 0.7503(9) 0.6975(7) 0.2324(7) 0.0150(17) Uani 1 1 d . . . . .
H21 H 0.7711 0.7775 0.2239 0.023 Uiso 1 1 calc R U . . .
H22 H 0.7823 0.6540 0.1752 0.023 Uiso 1 1 calc R U . . .
H23 H 0.7859 0.6692 0.2955 0.023 Uiso 1 1 calc R U . . .

loop_
_atom_site_aniso_label
_atom_site_aniso_U_11
_atom_site_aniso_U_22
_atom_site_aniso_U_33
_atom_site_aniso_U_23
_atom_site_aniso_U_13
_atom_site_aniso_U_12
Ir1 0.00928(17) 0.01127(16) 0.00656(16) 0.00021(10) 0.00103(11) 0.00024(12)
Cl1 0.0174(10) 0.0126(8) 0.0182(9) -0.0037(7) 0.0034(8) -0.0009(8)
Cl2 0.0240(12) 0.0183(8) 0.0156(9) -0.0006(7) -0.0067(9) -0.0033(8)
O1 0.016(3) 0.028(3) 0.009(3) 0.006(2) -0.001(2) -0.003(3)
O2 0.015(3) 0.021(3) 0.008(3) 0.004(2) -0.005(2) 0.000(3)
N1 0.015(4) 0.015(3) 0.007(3) 0.000(2) 0.002(3) 0.000(3)
N2 0.018(3) 0.013(3) 0.008(3) -0.005(3) -0.004(3) -0.001(3)
C1 0.015(4) 0.017(4) 0.013(4) -0.003(3) 0.009(3) 0.003(3)
C2 0.012(4) 0.020(4) 0.011(4) -0.006(3) 0.004(3) 0.001(3)
C3 0.014(4) 0.022(4) 0.012(4) 0.001(3) 0.007(3) 0.007(4)
C4 0.007(4) 0.022(4) 0.018(4) -0.002(3) 0.007(3) 0.002(3)
C5 0.010(4) 0.022(4) 0.014(4) -0.003(3) 0.005(3) 0.000(3)
C6 0.027(5) 0.021(4) 0.021(5) 0.005(3) 0.005(4) 0.000(4)
C7 0.026(5) 0.026(4) 0.020(4) -0.010(4) 0.002(4) -0.006(4)
C8 0.033(6) 0.029(5) 0.015(4) 0.011(4) 0.005(4) 0.012(4)
C9 0.030(6) 0.019(4) 0.045(6) 0.001(4) 0.020(5) -0.001(4)
C10 0.017(5) 0.039(6) 0.034(6) -0.011(5) -0.009(4) 0.003(4)
C11 0.012(4) 0.012(3) 0.008(4) -0.004(3) -0.004(3) 0.004(3)
C12 0.009(4) 0.010(3) 0.007(3) 0.000(3) -0.001(3) -0.002(3)
C13 0.013(4) 0.026(4) 0.011(4) 0.000(3) -0.001(3) 0.002(3)
C14 0.015(4) 0.014(3) 0.016(4) -0.004(3) 0.001(4) 0.000(3)

loop_
_atom_type_symbol
_atom_type_description
_atom_type_scat_dispersion_real
_atom_type_scat_dispersion_imag
_atom_type_scat_source
C C 0.0033 0.0016
;
International Tables for Crystallography
(Vol. C, Tables 4.2.6.8 and 6.1.1.4)
;
H H 0.0000 0.0000
;
International Tables for Crystallography
(Vol. C, Table 6.1.1.4)
;
Cl Cl 0.1484 0.1585
;
International Tables for Crystallography
(Vol. C, Tables 4.2.6.8 and 6.1.1.4)
;
Ir Ir -1.4442 7.9887
;
International Tables for Crystallography
(Vol. C, Tables 4.2.6.8 and 6.1.1.4)
;
N N 0.0061 0.0033
;
International Tables for Crystallography
(Vol. C, Tables 4.2.6.8 and 6.1.1.4)
;
O O 0.0106 0.0060
;
International Tables for Crystallography
(Vol. C, Tables 4.2.6.8 and 6.1.1.4)
;

loop_
_citation_id
_citation_doi
_citation_year
1 10.1002/asia.201901276 2019

loop_
_geom_angle_atom_site_label_1
_geom_angle_atom_site_label_2
_geom_angle_atom_site_label_3
_geom_angle
_geom_angle_site_symmetry_1
_geom_angle_site_symmetry_3
_geom_angle_publ_flag
N1 Ir1 N2 73.9(3) . . ?
N1 Ir1 C1 98.5(3) . . ?
N2 Ir1 C1 124.6(3) . . ?
N1 Ir1 C2 123.7(3) . . ?
N2 Ir1 C2 100.1(3) . . ?
C1 Ir1 C2 38.9(3) . . ?
N1 Ir1 C5 107.7(3) . . ?
N2 Ir1 C5 163.9(3) . . ?
C1 Ir1 C5 39.6(3) . . ?
C2 Ir1 C5 65.3(3) . . ?
N1 Ir1 C3 162.5(3) . . ?
N2 Ir1 C3 108.9(3) . . ?
C1 Ir1 C3 65.4(3) . . ?
C2 Ir1 C3 39.1(3) . . ?
C5 Ir1 C3 64.7(3) . . ?
N1 Ir1 C4 142.8(3) . . ?
N2 Ir1 C4 143.3(3) . . ?
C1 Ir1 C4 65.0(3) . . ?
C2 Ir1 C4 64.5(3) . . ?
C5 Ir1 C4 38.3(3) . . ?
C3 Ir1 C4 38.1(3) . . ?
N1 Ir1 Cl1 85.5(2) . . ?
N2 Ir1 Cl1 85.63(19) . . ?
C1 Ir1 Cl1 149.6(3) . . ?
C2 Ir1 Cl1 150.7(2) . . ?
C5 Ir1 Cl1 110.4(2) . . ?
C3 Ir1 Cl1 111.8(2) . . ?
C4 Ir1 Cl1 93.8(2) . . ?
N1 O1 H1 110(5) . . ?
N2 O2 H2 105(4) . . ?
C11 N1 O1 119.2(7) . . ?
C11 N1 Ir1 120.7(6) . . ?
O1 N1 Ir1 120.0(5) . . ?
C12 N2 O2 116.8(7) . . ?
C12 N2 Ir1 119.5(6) . . ?
O2 N2 Ir1 123.6(5) . . ?
C2 C1 C5 107.5(8) . . ?
C2 C1 C6 127.0(8) . . ?
C5 C1 C6 125.5(9) . . ?
C2 C1 Ir1 70.9(5) . . ?
C5 C1 Ir1 70.9(5) . . ?
C6 C1 Ir1 125.7(6) . . ?
C1 C2 C3 108.4(8) . . ?
C1 C2 C7 125.5(8) . . ?
C3 C2 C7 126.1(8) . . ?
C1 C2 Ir1 70.2(5) . . ?
C3 C2 Ir1 71.6(5) . . ?
C7 C2 Ir1 125.2(6) . . ?
C4 C3 C2 107.7(7) . . ?
C4 C3 C8 125.4(8) . . ?
C2 C3 C8 126.8(8) . . ?
C4 C3 Ir1 71.9(5) . . ?
C2 C3 Ir1 69.3(5) . . ?
C8 C3 Ir1 128.0(6) . . ?
C3 C4 C5 108.5(8) . . ?
C3 C4 C9 126.1(9) . . ?
C5 C4 C9 125.4(9) . . ?
C3 C4 Ir1 70.1(5) . . ?
C5 C4 Ir1 69.1(5) . . ?
C9 C4 Ir1 125.9(6) . . ?
C4 C5 C1 107.9(8) . . ?
C4 C5 C10 127.2(8) . . ?
C1 C5 C10 124.7(8) . . ?
C4 C5 Ir1 72.6(5) . . ?
C1 C5 Ir1 69.5(5) . . ?
C10 C5 Ir1 126.8(7) . . ?
C1 C6 H3 109.5 . . ?
C1 C6 H4 109.5 . . ?
H3 C6 H4 109.5 . . ?
C1 C6 H5 109.5 . . ?
H3 C6 H5 109.5 . . ?
H4 C6 H5 109.5 . . ?
C2 C7 H6 109.5 . . ?
C2 C7 H7 109.5 . . ?
H6 C7 H7 109.5 . . ?
C2 C7 H8 109.5 . . ?
H6 C7 H8 109.5 . . ?
H7 C7 H8 109.5 . . ?
C3 C8 H9 109.5 . . ?
C3 C8 H10 109.5 . . ?
H9 C8 H10 109.5 . . ?
C3 C8 H11 109.5 . . ?
H9 C8 H11 109.5 . . ?
H10 C8 H11 109.5 . . ?
C4 C9 H12 109.5 . . ?
C4 C9 H13 109.5 . . ?
H12 C9 H13 109.5 . . ?
C4 C9 H14 109.5 . . ?
H12 C9 H14 109.5 . . ?
H13 C9 H14 109.5 . . ?
C5 C10 H15 109.5 . . ?
C5 C10 H16 109.5 . . ?
H15 C10 H16 109.5 . . ?
C5 C10 H17 109.5 . . ?
H15 C10 H17 109.5 . . ?
H16 C10 H17 109.5 . . ?
N1 C11 C12 111.9(8) . . ?
N1 C11 C13 126.0(8) . . ?
C12 C11 C13 122.1(8) . . ?
N2 C12 C11 113.5(8) . . ?
N2 C12 C14 124.8(8) . . ?
C11 C12 C14 121.5(7) . . ?
C11 C13 H18 109.5 . . ?
C11 C13 H19 109.5 . . ?
H18 C13 H19 109.5 . . ?
C11 C13 H20 109.5 . . ?
H18 C13 H20 109.5 . . ?
H19 C13 H20 109.5 . . ?
C12 C14 H21 109.5 . . ?
C12 C14 H22 109.5 . . ?
H21 C14 H22 109.5 . . ?
C12 C14 H23 109.5 . . ?
H21 C14 H23 109.5 . . ?
H22 C14 H23 109.5 . . ?

loop_
_geom_bond_atom_site_label_1
_geom_bond_atom_site_label_2
_geom_bond_distance
_geom_bond_site_symmetry_2
_geom_bond_publ_flag
Ir1 N1 2.047(7) . ?
Ir1 N2 2.063(7) . ?
Ir1 C1 2.138(8) . ?
Ir1 C2 2.148(8) . ?
Ir1 C5 2.157(9) . ?
Ir1 C3 2.180(8) . ?
Ir1 C4 2.203(9) . ?
Ir1 Cl1 2.386(2) . ?
O1 N1 1.373(10) . ?
O1 H1 0.84(3) . ?
O2 N2 1.388(9) . ?
O2 H2 0.85(3) . ?
N1 C11 1.296(12) . ?
N2 C12 1.289(11) . ?
C1 C2 1.426(13) . ?
C1 C5 1.454(12) . ?
C1 C6 1.500(13) . ?
C2 C3 1.449(12) . ?
C2 C7 1.501(12) . ?
C3 C4 1.429(13) . ?
C3 C8 1.509(12) . ?
C4 C5 1.430(13) . ?
C4 C9 1.488(13) . ?
C5 C10 1.532(14) . ?
C6 H3 0.9800 . ?
C6 H4 0.9800 . ?
C6 H5 0.9800 . ?
C7 H6 0.9800 . ?
C7 H7 0.9800 . ?
C7 H8 0.9800 . ?
C8 H9 0.9800 . ?
C8 H10 0.9800 . ?
C8 H11 0.9800 . ?
C9 H12 0.9800 . ?
C9 H13 0.9800 . ?
C9 H14 0.9800 . ?
C10 H15 0.9800 . ?
C10 H16 0.9800 . ?
C10 H17 0.9800 . ?
C11 C12 1.472(11) . ?
C11 C13 1.484(12) . ?
C12 C14 1.490(12) . ?
C13 H18 0.9800 . ?
C13 H19 0.9800 . ?
C13 H20 0.9800 . ?
C14 H21 0.9800 . ?
C14 H22 0.9800 . ?
C14 H23 0.9800 . ?

loop_
_geom_hbond_atom_site_label_D
_geom_hbond_atom_site_label_H
_geom_hbond_atom_site_label_A
_geom_hbond_site_symmetry_D
_geom_hbond_site_symmetry_H
_geom_hbond_site_symmetry_A
_geom_hbond_distance_DA
_geom_hbond_distance_DH
_geom_hbond_distance_HA
_geom_hbond_angle_DHA
_geom_hbond_publ_flag
O1 H1 Cl2 . . . 2.961(7) 0.84(6) 2.12(7) 177(8) no
O2 H2 Cl2 . . 4_645 2.948(6) 0.85(5) 2.12(6) 165(8) no

loop_
_geom_torsion_atom_site_label_1
_geom_torsion_atom_site_label_2
_geom_torsion_atom_site_label_3
_geom_torsion_atom_site_label_4
_geom_torsion
_geom_torsion_site_symmetry_1
_geom_torsion_site_symmetry_2
_geom_torsion_site_symmetry_3
_geom_torsion_site_symmetry_4
_geom_torsion_publ_flag
C5 C1 C2 C3 0.1(9) . . . . ?
C6 C1 C2 C3 177.4(8) . . . . ?
Ir1 C1 C2 C3 -61.8(6) . . . . ?
C5 C1 C2 C7 -178.4(8) . . . . ?
C6 C1 C2 C7 -1.1(14) . . . . ?
Ir1 C1 C2 C7 119.7(9) . . . . ?
C5 C1 C2 Ir1 61.9(6) . . . . ?
C6 C1 C2 Ir1 -120.8(9) . . . . ?
C1 C2 C3 C4 -1.1(9) . . . . ?
C7 C2 C3 C4 177.4(8) . . . . ?
Ir1 C2 C3 C4 -62.0(6) . . . . ?
C1 C2 C3 C8 -176.5(8) . . . . ?
C7 C2 C3 C8 2.0(14) . . . . ?
Ir1 C2 C3 C8 122.6(9) . . . . ?
C1 C2 C3 Ir1 60.9(6) . . . . ?
C7 C2 C3 Ir1 -120.6(9) . . . . ?
C2 C3 C4 C5 1.7(9) . . . . ?
C8 C3 C4 C5 177.2(8) . . . . ?
Ir1 C3 C4 C5 -58.6(6) . . . . ?
C2 C3 C4 C9 -179.2(8) . . . . ?
C8 C3 C4 C9 -3.7(14) . . . . ?
Ir1 C3 C4 C9 120.5(9) . . . . ?
C2 C3 C4 Ir1 60.3(6) . . . . ?
C8 C3 C4 Ir1 -124.2(9) . . . . ?
C3 C4 C5 C1 -1.6(10) . . . . ?
C9 C4 C5 C1 179.3(8) . . . . ?
Ir1 C4 C5 C1 -60.8(6) . . . . ?
C3 C4 C5 C10 -177.4(9) . . . . ?
C9 C4 C5 C10 3.5(15) . . . . ?
Ir1 C4 C5 C10 123.4(9) . . . . ?
C3 C4 C5 Ir1 59.2(6) . . . . ?
C9 C4 C5 Ir1 -119.9(9) . . . . ?
C2 C1 C5 C4 0.9(10) . . . . ?
C6 C1 C5 C4 -176.4(8) . . . . ?
Ir1 C1 C5 C4 62.8(6) . . . . ?
C2 C1 C5 C10 176.9(9) . . . . ?
C6 C1 C5 C10 -0.5(15) . . . . ?
Ir1 C1 C5 C10 -121.3(9) . . . . ?
C2 C1 C5 Ir1 -61.9(6) . . . . ?
C6 C1 C5 Ir1 120.7(9) . . . . ?
O1 N1 C11 C12 178.5(6) . . . . ?
Ir1 N1 C11 C12 -5.7(9) . . . . ?
O1 N1 C11 C13 -2.8(12) . . . . ?
Ir1 N1 C11 C13 173.0(6) . . . . ?
O2 N2 C12 C11 -174.0(6) . . . . ?
Ir1 N2 C12 C11 3.3(9) . . . . ?
O2 N2 C12 C14 2.0(11) . . . . ?
Ir1 N2 C12 C14 179.2(6) . . . . ?
N1 C11 C12 N2 1.5(10) . . . . ?
C13 C11 C12 N2 -177.3(7) . . . . ?
N1 C11 C12 C14 -174.6(7) . . . . ?
C13 C11 C12 C14 6.6(12) . . . . ?
